data_4109784
loop_
_publ_author_name
'Yuanyuan Wang'
'Jingxin Wang'
'Jiachun Su'
'Feng Huang'
'Lei Jiao'
'Yong Liang'
'Dazhi Yang'
'Shiwei Zhang'
'Paul A. Wender'
'Zhi-Xiang Yu'

_publ_contact_author_address 'College of Chemistry, Peking UniVersity, Beijing 100871, China'
_publ_contact_author_email yuzx@pku.edu.cn
_publ_contact_author_fax 86-10-62751708
_publ_contact_author_name 'Zhi-Xiang Yu'
_publ_contact_author_phone 86-10-62752612
_publ_section_title
;
 A Computationally Designed Rh(I)-Catalyzed Two-Component [5+2+1]
 Cycloaddition of Ene-vinylcyclopropanes and CO for the Synthesis of
 Cyclooctenones
;
_journal_name_full 'Journal of the American Chemical Society'
_journal_page_first 10060
_journal_page_last 10061
_journal_paper_doi 10.1021/ja072505w
_journal_volume 129
_journal_year 2007
_chemical_compound_source synthetic
_chemical_formula_moiety 'C16 H22 O5'
_chemical_formula_sum 'C16 H22 O5'
_chemical_formula_weight 294.34
_chemical_melting_point 401
_chemical_name_common '[5+2+1] cycloadduct'
_chemical_name_systematic 'Dimethyl trans-3-oxo-7-methylbicyclo[6.3.0]undec-6-ene-10,10-dicarboxylate'
_space_group_IT_number 14
_symmetry_cell_setting monoclinic
_symmetry_Int_Tables_number 14
_symmetry_space_group_name_Hall '-P 2yn'
_symmetry_space_group_name_H-M 'P 1 21/n 1'
_atom_sites_solution_hydrogens geom
_atom_sites_solution_primary direct
_atom_sites_solution_secondary difmap
_audit_creation_method SHELXL-97
_cell_angle_alpha 90.00
_cell_angle_beta 104.52(3)
_cell_angle_gamma 90.00
_cell_formula_units_Z 4
_cell_length_a 13.355(3)
_cell_length_b 7.8404(16)
_cell_length_c 15.210(3)
_cell_measurement_reflns_used 9192
_cell_measurement_temperature 293(2)
_cell_measurement_theta_max 25.02
_cell_measurement_theta_min 2.34
_cell_volume 1541.7(6)
_computing_cell_refinement Rapid-AUTO
_computing_data_collection 'Rapid-AUTO (Rigaku,2000)'
_computing_data_reduction 'CrystalStructure (Rigaku/MSC,2000)'
_computing_molecular_graphics 'Siemens SHELXTL V4.2,(Sheldrick,1990)'
_computing_publication_material SHELXL-97,(Sheldrick,1997)
_computing_structure_refinement SHELXL-97,(Sheldrick,1997)
_computing_structure_solution SHELXS-97,(Sheldrick,1997)
_diffrn_ambient_temperature 293(2)
_diffrn_detector_area_resol_mean 10.00
_diffrn_measured_fraction_theta_full 0.995
_diffrn_measured_fraction_theta_max 0.995
_diffrn_measurement_device_type 'Rigaku RAXIS RAPID IP'
_diffrn_measurement_method \W
_diffrn_radiation_monochromator graphite
_diffrn_radiation_probe x-ray
_diffrn_radiation_type MoK\a
_diffrn_radiation_wavelength 0.71073
_diffrn_reflns_av_R_equivalents 0.0501
_diffrn_reflns_av_sigmaI/netI 0.0473
_diffrn_reflns_limit_h_max 15
_diffrn_reflns_limit_h_min -15
_diffrn_reflns_limit_k_max 9
_diffrn_reflns_limit_k_min -9
_diffrn_reflns_limit_l_max 17
_diffrn_reflns_limit_l_min -18
_diffrn_reflns_number 9192
_diffrn_reflns_theta_full 25.02
_diffrn_reflns_theta_max 25.02
_diffrn_reflns_theta_min 2.34
_diffrn_source 'fine-focus sealed tube'
_diffrn_standards_decay_% 0
_diffrn_standards_interval_count 0
_diffrn_standards_interval_time 0
_diffrn_standards_number 0
_exptl_absorpt_coefficient_mu 0.093
_exptl_absorpt_correction_T_max 0.972
_exptl_absorpt_correction_T_min 0.955
_exptl_absorpt_correction_type empirical
_exptl_absorpt_process_details
; 
                                  HIGASHI, T. (1995). Abscor-empirical
                                  Absorption Correction based on Fourier
                                  Series Approximation.
                                  Rigaku Corporation,Tokyo,Japan.
;
_exptl_crystal_colour colourless
_exptl_crystal_density_diffrn 1.268
_exptl_crystal_description block
_exptl_crystal_F_000 632
_exptl_crystal_recrystallization_method 'from ethyl acetate and petroleum ether'
_exptl_crystal_size_max 0.50
_exptl_crystal_size_mid 0.40
_exptl_crystal_size_min 0.35
_refine_diff_density_max 0.325
_refine_diff_density_min -0.286
_refine_diff_density_rms 0.044
_refine_ls_extinction_coef 0.008(3)
_refine_ls_extinction_expression Fc^*^=kFc[1+0.001xFc^2^\l^3^/sin(2\q)]^-1/4^
_refine_ls_extinction_method SHELXL
_refine_ls_goodness_of_fit_ref 1.010
_refine_ls_hydrogen_treatment mixed
_refine_ls_matrix_type full
_refine_ls_number_parameters 191
_refine_ls_number_reflns 2716
_refine_ls_number_restraints 0
_refine_ls_restrained_S_all 1.010
_refine_ls_R_factor_all 0.0859
_refine_ls_R_factor_gt 0.0557
_refine_ls_shift/su_max 0.000
_refine_ls_shift/su_mean 0.000
_refine_ls_structure_factor_coef Fsqd
_refine_ls_weighting_details 'calc w=1/[\s^2^(Fo^2^)+(0.0900P)^2^+0.0000P] where P=(Fo^2^+2Fc^2^)/3'
_refine_ls_weighting_scheme calc
_refine_ls_wR_factor_gt 0.1518
_refine_ls_wR_factor_ref 0.1652
_reflns_number_gt 1592
_reflns_number_total 2716
_reflns_threshold_expression >2sigma(I)
_cod_data_source_file ja072505wsi20070410_093801.cif
_cod_data_source_block a
_cod_original_cell_volume 1541.7(5)
_cod_original_sg_symbol_H-M 'P 21/n'
_cod_database_code 4109784

loop_
_symmetry_equiv_pos_as_xyz
'x, y, z'
'-x+1/2, y+1/2, -z+1/2'
'-x, -y, -z'
'x-1/2, -y-1/2, z-1/2'

loop_
_atom_site_label
_atom_site_type_symbol
_atom_site_fract_x
_atom_site_fract_y
_atom_site_fract_z
_atom_site_U_iso_or_equiv
_atom_site_adp_type
_atom_site_occupancy
_atom_site_symmetry_multiplicity
_atom_site_calc_flag
_atom_site_refinement_flags
O1 O 0.19797(16) 0.7154(3) -0.27041(14) 0.0774(7) Uani 1 1 d .
O2 O 0.37041(18) 0.5699(3) 0.16320(14) 0.0848(7) Uani 1 1 d .
O3 O 0.29165(14) 0.3451(2) 0.20406(12) 0.0611(5) Uani 1 1 d .
O4 O 0.30150(18) 0.0383(3) 0.03837(15) 0.0859(7) Uani 1 1 d .
O5 O 0.44673(14) 0.1610(2) 0.11499(13) 0.0678(6) Uani 1 1 d .
C1 C 0.26107(18) 0.5239(3) -0.08489(17) 0.0461(6) Uani 1 1 d .
H1 H 0.2431 0.4489 -0.1381 0.055 Uiso 1 1 calc R
C2 C 0.2885(2) 0.7001(3) -0.11612(17) 0.0548(7) Uani 1 1 d .
H2A H 0.2995 0.7784 -0.0652 0.066 Uiso 1 1 calc R
H2B H 0.3530 0.6914 -0.1342 0.066 Uiso 1 1 calc R
C3 C 0.2069(2) 0.7731(3) -0.19401(19) 0.0575(7) Uani 1 1 d .
C4 C 0.1387(2) 0.9128(4) -0.1768(2) 0.0678(8) Uani 1 1 d .
H4A H 0.0868 0.9379 -0.2324 0.081 Uiso 1 1 calc R
H4B H 0.1797 1.0149 -0.1586 0.081 Uiso 1 1 calc R
C5 C 0.0852(2) 0.8645(4) -0.1027(2) 0.0626(8) Uani 1 1 d .
H5A H 0.1363 0.8533 -0.0451 0.075 Uiso 1 1 calc R
H5B H 0.0371 0.9537 -0.0966 0.075 Uiso 1 1 calc R
C6 C 0.02830(19) 0.6994(3) -0.12611(16) 0.0527(7) Uani 1 1 d .
H6 H -0.0390 0.7056 -0.1623 0.063 Uiso 1 1 calc R
C7 C 0.06493(18) 0.5448(3) -0.10005(16) 0.0465(6) Uani 1 1 d .
C8 C 0.17201(17) 0.5190(3) -0.03763(16) 0.0453(6) Uani 1 1 d .
H8 H 0.1840 0.6092 0.0084 0.054 Uiso 1 1 calc R
C9 C 0.19107(17) 0.3475(3) 0.01139(16) 0.0499(7) Uani 1 1 d .
H9A H 0.1528 0.3397 0.0577 0.060 Uiso 1 1 calc R
H9B H 0.1707 0.2540 -0.0311 0.060 Uiso 1 1 calc R
C10 C 0.30724(18) 0.3442(3) 0.05401(16) 0.0464(6) Uani 1 1 d .
C11 C 0.35315(19) 0.4443(4) -0.01520(18) 0.0585(8) Uani 1 1 d .
H11A H 0.3998 0.5326 0.0156 0.070 Uiso 1 1 calc R
H11B H 0.3912 0.3679 -0.0452 0.070 Uiso 1 1 calc R
C12 C 0.0025(2) 0.3887(4) -0.13408(18) 0.0649(8) Uani 1 1 d .
H12A H 0.0407 0.2890 -0.1088 0.097 Uiso 1 1 calc R
H12B H -0.0118 0.3846 -0.1991 0.097 Uiso 1 1 calc R
H12C H -0.0614 0.3926 -0.1161 0.097 Uiso 1 1 calc R
C13 C 0.32941(19) 0.4344(3) 0.14498(18) 0.0507(7) Uani 1 1 d .
C14 C 0.3488(2) 0.1634(4) 0.06720(16) 0.0513(7) Uani 1 1 d .
C15 C 0.2975(2) 0.4212(4) 0.29175(17) 0.0694(9) Uani 1 1 d .
H15A H 0.2673 0.3454 0.3275 0.104 Uiso 1 1 calc R
H15B H 0.2605 0.5274 0.2837 0.104 Uiso 1 1 calc R
H15C H 0.3686 0.4414 0.3223 0.104 Uiso 1 1 calc R
C16 C 0.4955(3) -0.0056(4) 0.1305(2) 0.0775(10) Uani 1 1 d .
H16A H 0.5658 0.0071 0.1653 0.116 Uiso 1 1 calc R
H16B H 0.4945 -0.0579 0.0733 0.116 Uiso 1 1 calc R
H16C H 0.4585 -0.0760 0.1633 0.116 Uiso 1 1 calc R

loop_
_atom_site_aniso_label
_atom_site_aniso_U_11
_atom_site_aniso_U_22
_atom_site_aniso_U_33
_atom_site_aniso_U_23
_atom_site_aniso_U_13
_atom_site_aniso_U_12
O1 0.0908(15) 0.0808(15) 0.0607(13) 0.0103(12) 0.0192(11) -0.0022(12)
O2 0.1013(17) 0.0643(14) 0.0817(15) -0.0094(11) 0.0096(13) -0.0283(13)
O3 0.0777(13) 0.0559(11) 0.0493(10) -0.0060(9) 0.0151(10) -0.0062(10)
O4 0.0892(16) 0.0541(12) 0.0955(17) -0.0144(12) -0.0123(13) 0.0000(12)
O5 0.0544(11) 0.0584(12) 0.0828(14) 0.0075(10) 0.0024(10) 0.0101(10)
C1 0.0429(13) 0.0477(14) 0.0464(13) 0.0004(11) 0.0090(11) 0.0006(11)
C2 0.0530(15) 0.0528(16) 0.0591(16) 0.0021(13) 0.0152(13) -0.0051(13)
C3 0.0595(17) 0.0520(16) 0.0607(17) 0.0106(14) 0.0144(14) -0.0120(14)
C4 0.0668(18) 0.0509(16) 0.079(2) 0.0085(15) 0.0062(16) -0.0008(15)
C5 0.0585(16) 0.0490(16) 0.077(2) -0.0036(14) 0.0110(15) 0.0083(13)
C6 0.0388(13) 0.0638(18) 0.0518(15) -0.0008(13) 0.0045(11) 0.0031(13)
C7 0.0393(13) 0.0529(16) 0.0430(14) -0.0012(12) 0.0024(11) -0.0031(12)
C8 0.0402(13) 0.0487(14) 0.0439(13) -0.0040(11) 0.0048(11) -0.0010(11)
C9 0.0431(14) 0.0554(16) 0.0484(14) 0.0044(12) 0.0064(11) -0.0058(12)
C10 0.0418(13) 0.0473(14) 0.0473(14) 0.0024(11) 0.0057(11) -0.0003(11)
C11 0.0460(15) 0.0687(19) 0.0618(17) 0.0118(14) 0.0157(13) 0.0043(14)
C12 0.0523(16) 0.0678(19) 0.0628(17) 0.0070(15) -0.0077(14) -0.0130(14)
C13 0.0449(14) 0.0447(15) 0.0576(16) 0.0025(13) 0.0032(12) 0.0013(12)
C14 0.0543(16) 0.0552(17) 0.0416(14) 0.0012(12) 0.0066(12) 0.0016(14)
C15 0.083(2) 0.073(2) 0.0462(16) -0.0115(14) 0.0053(15) 0.0116(17)
C16 0.084(2) 0.072(2) 0.078(2) 0.0172(17) 0.0211(18) 0.0326(18)

loop_
_atom_type_symbol
_atom_type_description
_atom_type_scat_dispersion_real
_atom_type_scat_dispersion_imag
_atom_type_scat_source
C C 0.0033 0.0016 'International Tables Vol C Tables 4.2.6.8 and 6.1.1.4'
H H 0.0000 0.0000 'International Tables Vol C Tables 4.2.6.8 and 6.1.1.4'
O O 0.0106 0.0060 'International Tables Vol C Tables 4.2.6.8 and 6.1.1.4'

loop_
_geom_angle_atom_site_label_1
_geom_angle_atom_site_label_2
_geom_angle_atom_site_label_3
_geom_angle
C13 O3 C15 117.6(2)
C14 O5 C16 116.3(2)
C8 C1 C2 116.1(2)
C8 C1 C11 104.24(19)
C2 C1 C11 111.5(2)
C8 C1 H1 108.2
C2 C1 H1 108.2
C11 C1 H1 108.2
C3 C2 C1 113.8(2)
C3 C2 H2A 108.8
C1 C2 H2A 108.8
C3 C2 H2B 108.8
C1 C2 H2B 108.8
H2A C2 H2B 107.7
O1 C3 C4 121.3(3)
O1 C3 C2 119.0(3)
C4 C3 C2 119.6(3)
C3 C4 C5 111.6(2)
C3 C4 H4A 109.3
C5 C4 H4A 109.3
C3 C4 H4B 109.3
C5 C4 H4B 109.3
H4A C4 H4B 108.0
C6 C5 C4 110.1(2)
C6 C5 H5A 109.6
C4 C5 H5A 109.6
C6 C5 H5B 109.6
C4 C5 H5B 109.6
H5A C5 H5B 108.2
C7 C6 C5 126.2(2)
C7 C6 H6 116.9
C5 C6 H6 116.9
C6 C7 C12 120.7(2)
C6 C7 C8 121.8(2)
C12 C7 C8 117.5(2)
C7 C8 C9 116.0(2)
C7 C8 C1 115.0(2)
C9 C8 C1 101.35(19)
C7 C8 H8 108.0
C9 C8 H8 108.0
C1 C8 H8 108.0
C10 C9 C8 104.47(19)
C10 C9 H9A 110.9
C8 C9 H9A 110.9
C10 C9 H9B 110.9
C8 C9 H9B 110.9
H9A C9 H9B 108.9
C13 C10 C14 109.5(2)
C13 C10 C9 109.0(2)
C14 C10 C9 111.8(2)
C13 C10 C11 111.2(2)
C14 C10 C11 111.5(2)
C9 C10 C11 103.61(19)
C1 C11 C10 106.73(19)
C1 C11 H11A 110.4
C10 C11 H11A 110.4
C1 C11 H11B 110.4
C10 C11 H11B 110.4
H11A C11 H11B 108.6
C7 C12 H12A 109.5
C7 C12 H12B 109.5
H12A C12 H12B 109.5
C7 C12 H12C 109.5
H12A C12 H12C 109.5
H12B C12 H12C 109.5
O2 C13 O3 122.6(3)
O2 C13 C10 126.8(3)
O3 C13 C10 110.5(2)
O4 C14 O5 123.3(3)
O4 C14 C10 125.4(2)
O5 C14 C10 111.3(2)
O3 C15 H15A 109.5
O3 C15 H15B 109.5
H15A C15 H15B 109.5
O3 C15 H15C 109.5
H15A C15 H15C 109.5
H15B C15 H15C 109.5
O5 C16 H16A 109.5
O5 C16 H16B 109.5
H16A C16 H16B 109.5
O5 C16 H16C 109.5
H16A C16 H16C 109.5
H16B C16 H16C 109.5

loop_
_geom_bond_atom_site_label_1
_geom_bond_atom_site_label_2
_geom_bond_distance
O1 C3 1.225(3)
O2 C13 1.196(3)
O3 C13 1.334(3)
O3 C15 1.445(3)
O4 C14 1.190(3)
O5 C14 1.327(3)
O5 C16 1.452(3)
C1 C8 1.537(3)
C1 C2 1.535(3)
C1 C11 1.540(3)
C1 H1 0.9800
C2 C3 1.507(4)
C2 H2A 0.9700
C2 H2B 0.9700
C3 C4 1.489(4)
C4 C5 1.524(4)
C4 H4A 0.9700
C4 H4B 0.9700
C5 C6 1.498(4)
C5 H5A 0.9700
C5 H5B 0.9700
C6 C7 1.330(3)
C6 H6 0.9300
C7 C12 1.498(3)
C7 C8 1.519(3)
C8 C9 1.527(3)
C8 H8 0.9800
C9 C10 1.524(3)
C9 H9A 0.9700
C9 H9B 0.9700
C10 C13 1.516(3)
C10 C14 1.517(3)
C10 C11 1.557(3)
C11 H11A 0.9700
C11 H11B 0.9700
C12 H12A 0.9600
C12 H12B 0.9600
C12 H12C 0.9600
C15 H15A 0.9600
C15 H15B 0.9600
C15 H15C 0.9600
C16 H16A 0.9600
C16 H16B 0.9600
C16 H16C 0.9600

loop_
_geom_torsion_atom_site_label_1
_geom_torsion_atom_site_label_2
_geom_torsion_atom_site_label_3
_geom_torsion_atom_site_label_4
_geom_torsion
C8 C1 C2 C3 -69.2(3)
C11 C1 C2 C3 171.6(2)
C1 C2 C3 O1 -74.9(3)
C1 C2 C3 C4 104.8(3)
O1 C3 C4 C5 125.9(3)
C2 C3 C4 C5 -53.8(3)
C3 C4 C5 C6 -54.5(3)
C4 C5 C6 C7 92.9(3)
C5 C6 C7 C12 -175.3(3)
C5 C6 C7 C8 2.7(4)
C6 C7 C8 C9 160.6(2)
C12 C7 C8 C9 -21.3(3)
C6 C7 C8 C1 -81.4(3)
C12 C7 C8 C1 96.6(3)
C2 C1 C8 C7 72.9(3)
C11 C1 C8 C7 -164.0(2)
C2 C1 C8 C9 -161.2(2)
C11 C1 C8 C9 -38.1(2)
C7 C8 C9 C10 170.0(2)
C1 C8 C9 C10 44.7(2)
C8 C9 C10 C13 85.3(2)
C8 C9 C10 C14 -153.5(2)
C8 C9 C10 C11 -33.3(3)
C8 C1 C11 C10 18.2(3)
C2 C1 C11 C10 144.2(2)
C13 C10 C11 C1 -107.9(2)
C14 C10 C11 C1 129.5(2)
C9 C10 C11 C1 9.0(3)
C15 O3 C13 O2 2.7(4)
C15 O3 C13 C10 -174.3(2)
C14 C10 C13 O2 128.4(3)
C9 C10 C13 O2 -109.0(3)
C11 C10 C13 O2 4.6(4)
C14 C10 C13 O3 -54.8(3)
C9 C10 C13 O3 67.8(3)
C11 C10 C13 O3 -178.59(19)
C16 O5 C14 O4 0.5(4)
C16 O5 C14 C10 -178.9(2)
C13 C10 C14 O4 129.8(3)
C9 C10 C14 O4 8.9(4)
C11 C10 C14 O4 -106.6(3)
C13 C10 C14 O5 -50.8(3)
C9 C10 C14 O5 -171.7(2)
C11 C10 C14 O5 72.8(3)
